data_7209061
loop_
_publ_author_name
'Wang, Yan'
'Wang, La-Mei'
'Li, Zhi-Fang'
'Hu, Yang-Yang'
'Li, Guang-Hua'
'Xiao, Li-Na'
'Wang, Tie-gang'
'Zheng, Da-Fang'
'Cui, Xiao-Bing'
'Xu, Ji-Qing'

_publ_section_title
;
 The syntheses, structures and characterizations of a series of frameworks
 constructed from polyoxometalates, metals and organic units
;
_journal_issue 2
_journal_name_full CrystEngComm
_journal_page_first 285
_journal_paper_doi 10.1039/c2ce26477c
_journal_volume 15
_journal_year 2013
_chemical_formula_sum 'C50 H55 B N10 Ni2 O47 W12'
_chemical_formula_weight 3882.47
_chemical_name_systematic
;
?
;
_space_group_IT_number 4
_symmetry_cell_setting monoclinic
_symmetry_space_group_name_Hall 'P 2yb'
_symmetry_space_group_name_H-M 'P 1 21 1'
_atom_sites_solution_hydrogens geom
_atom_sites_solution_primary direct
_atom_sites_solution_secondary difmap
_audit_creation_method SHELXL-97
_cell_angle_alpha 90.00
_cell_angle_beta 102.23(3)
_cell_angle_gamma 90.00
_cell_formula_units_Z 2
_cell_length_a 13.292(3)
_cell_length_b 15.146(3)
_cell_length_c 19.946(4)
_cell_measurement_temperature 293(2)
_cell_volume 3924.4(15)
_computing_structure_refinement 'SHELXL-97 (Sheldrick, 1997)'
_computing_structure_solution 'SHELXS-97 (Sheldrick, 1990)'
_diffrn_ambient_temperature 293(2)
_diffrn_measured_fraction_theta_full 0.992
_diffrn_measured_fraction_theta_max 0.992
_diffrn_radiation_monochromator graphite
_diffrn_radiation_source 'fine-focus sealed tube'
_diffrn_radiation_type MoK\a
_diffrn_radiation_wavelength 0.71073
_diffrn_reflns_av_R_equivalents 0.1175
_diffrn_reflns_av_sigmaI/netI 0.1473
_diffrn_reflns_limit_h_max 17
_diffrn_reflns_limit_h_min -17
_diffrn_reflns_limit_k_max 19
_diffrn_reflns_limit_k_min -19
_diffrn_reflns_limit_l_max 25
_diffrn_reflns_limit_l_min -25
_diffrn_reflns_number 36380
_diffrn_reflns_theta_full 27.49
_diffrn_reflns_theta_max 27.49
_diffrn_reflns_theta_min 3.09
_exptl_absorpt_coefficient_mu 18.076
_exptl_absorpt_correction_T_max 0.0808
_exptl_absorpt_correction_T_min 0.0400
_exptl_absorpt_correction_type empirical
_exptl_absorpt_process_details
;
Higashi, T. (1995). Program for Absorption Correction.
Rigaku Corporation, Tokyo, Japan.
;
_exptl_crystal_density_diffrn 3.286
_exptl_crystal_density_method 'not measured'
_exptl_crystal_F_000 3500
_exptl_crystal_size_max 0.50
_exptl_crystal_size_mid 0.32
_exptl_crystal_size_min 0.28
_refine_diff_density_max 2.465
_refine_diff_density_min -2.145
_refine_diff_density_rms 0.365
_refine_ls_abs_structure_details 'Flack H D (1983), Acta Cryst. A39, 876-881'
_refine_ls_abs_structure_Flack -0.010(16)
_refine_ls_extinction_method none
_refine_ls_goodness_of_fit_ref 1.067
_refine_ls_hydrogen_treatment constr
_refine_ls_matrix_type full
_refine_ls_number_parameters 1099
_refine_ls_number_reflns 16938
_refine_ls_number_restraints 184
_refine_ls_restrained_S_all 1.062
_refine_ls_R_factor_all 0.0993
_refine_ls_R_factor_gt 0.0646
_refine_ls_shift/su_max 0.009
_refine_ls_shift/su_mean 0.000
_refine_ls_structure_factor_coef Fsqd
_refine_ls_weighting_details 'calc w=1/[\s^2^(Fo^2^)+(0.0207P)^2^+44.4127P] where P=(Fo^2^+2Fc^2^)/3'
_refine_ls_weighting_scheme calc
_refine_ls_wR_factor_gt 0.1270
_refine_ls_wR_factor_ref 0.1468
_reflns_number_gt 11938
_reflns_number_total 16938
_reflns_threshold_expression >2sigma(I)
_cod_data_source_file c2ce26477c.txt
_cod_data_source_block k1
_cod_original_cell_volume 3924.4(14)
_cod_original_sg_symbol_H-M P2(1)
_cod_database_code 7209061

loop_
_symmetry_equiv_pos_as_xyz
'x, y, z'
'-x, y+1/2, -z'

loop_
_atom_site_label
_atom_site_type_symbol
_atom_site_fract_x
_atom_site_fract_y
_atom_site_fract_z
_atom_site_U_iso_or_equiv
_atom_site_adp_type
_atom_site_occupancy
_atom_site_symmetry_multiplicity
_atom_site_calc_flag
_atom_site_refinement_flags
W1 W 0.36062(10) 0.38720(7) 0.16771(5) 0.0351(3) Uani 1 1 d .
W2 W 0.37841(9) 0.39119(7) 0.35350(5) 0.0351(3) Uani 1 1 d .
W3 W 0.54862(9) 0.24735(6) 0.28109(5) 0.0313(2) Uani 1 1 d .
W4 W 0.46717(9) 0.07474(7) 0.35873(5) 0.0320(2) Uani 1 1 d .
W5 W 0.13019(9) 0.34209(7) 0.32352(5) 0.0311(2) Uani 1 1 d .
W6 W 0.45086(9) 0.07463(7) 0.19021(5) 0.0333(3) Uani 1 1 d .
W7 W 0.19109(9) 0.02512(7) 0.32690(5) 0.0349(3) Uani 1 1 d .
W8 W 0.11086(10) 0.33954(7) 0.13802(5) 0.0359(3) Uani 1 1 d .
W9 W 0.17600(9) 0.02431(7) 0.15855(5) 0.0359(3) Uani 1 1 d .
W10 W 0.01853(9) 0.15153(7) 0.22356(5) 0.0341(3) Uani 1 1 d .
W11 W 0.29353(9) 0.21732(7) 0.42979(5) 0.0361(3) Uani 1 1 d .
W12 W 0.26881(9) 0.21237(7) 0.07330(5) 0.0363(3) Uani 1 1 d .
B1 B 0.2814(19) 0.2054(13) 0.2507(10) 0.007(3) Uani 1 1 d U
Ni1 Ni 0.5736(3) -0.1344(2) 0.13799(14) 0.0302(7) Uani 1 1 d .
Ni2 Ni -0.0487(3) 0.5256(2) 0.35275(13) 0.0291(7) Uani 1 1 d .
O1 O 0.3702(17) 0.3279(12) 0.4345(8) 0.049(5) Uani 1 1 d .
O2 O 0.4078(14) 0.1523(11) 0.4132(8) 0.038(4) Uani 1 1 d U
O3 O 0.4398(16) 0.4828(11) 0.3898(9) 0.046(5) Uani 1 1 d .
O4 O 0.2711(13) 0.2643(9) 0.3119(7) 0.027(4) Uani 1 1 d .
O5 O 0.1660(17) -0.0579(10) 0.3766(9) 0.045(5) Uani 1 1 d .
O6 O 0.3964(17) 0.1685(14) 0.2659(9) 0.057(6) Uani 1 1 d .
O7 O 0.5628(15) 0.1554(11) 0.2164(9) 0.046(5) Uani 1 1 d .
O8 O 0.3570(14) 0.4197(9) 0.2574(8) 0.036(5) Uani 1 1 d .
O9 O 0.5374(16) 0.0066(11) 0.4210(9) 0.046(5) Uani 1 1 d .
O10 O 0.1705(15) 0.2852(10) 0.4121(8) 0.035(4) Uani 1 1 d U
O11 O 0.2729(16) 0.1916(10) -0.0125(8) 0.043(5) Uani 1 1 d .
O12 O -0.1154(17) 0.1520(16) 0.2088(10) 0.060(6) Uani 1 1 d .
O13 O 0.4897(15) 0.3193(9) 0.3389(7) 0.035(5) Uani 1 1 d .
O14 O 0.2643(13) 0.2625(9) 0.1859(7) 0.028(3) Uani 1 1 d U
O15 O 0.1734(15) -0.0380(12) 0.2426(9) 0.044(5) Uani 1 1 d .
O16 O 0.3267(14) 0.0183(12) 0.1805(8) 0.040(5) Uani 1 1 d .
O17 O 0.2017(12) 0.1334(9) 0.2424(7) 0.022(3) Uani 1 1 d U
O18 O 0.3380(14) 0.0176(12) 0.3400(7) 0.039(4) Uani 1 1 d .
O19 O 0.2225(16) 0.4259(11) 0.1371(8) 0.043(5) Uani 1 1 d .
O20 O 0.3456(15) 0.3202(8) 0.0841(8) 0.033(4) Uani 1 1 d .
O21 O 0.5722(14) 0.1579(12) 0.3530(8) 0.037(4) Uani 1 1 d .
O22 O 0.4984(13) 0.0221(10) 0.2798(7) 0.030(3) Uani 1 1 d U
O23 O 0.0512(14) 0.2430(10) 0.2922(8) 0.035(4) Uani 1 1 d U
O24 O 0.4240(15) 0.4806(10) 0.1437(9) 0.041(5) Uani 1 1 d .
O25 O 0.1517(16) 0.2796(14) 0.0629(9) 0.052(5) Uani 1 1 d .
O26 O 0.1925(14) 0.1172(10) 0.0975(8) 0.031(4) Uani 1 1 d U
O27 O 0.1471(17) -0.0616(10) 0.1033(9) 0.045(5) Uani 1 1 d .
O28 O 0.4775(14) 0.3198(11) 0.2074(8) 0.038(5) Uani 1 1 d .
O29 O 0.2411(13) 0.4269(10) 0.3508(7) 0.028(3) Uani 1 1 d U
O30 O 0.0403(14) 0.2387(9) 0.1618(7) 0.029(4) Uani 1 1 d .
O31 O 0.5062(12) -0.0047(9) 0.1482(7) 0.023(3) Uani 1 1 d U
O32 O 0.6677(15) 0.2891(10) 0.2946(8) 0.035(4) Uani 1 1 d .
O33 O 0.3915(14) 0.1489(11) 0.1187(8) 0.038(4) Uani 1 1 d .
O34 O 0.0354(13) 0.4109(9) 0.3450(7) 0.027(3) Uani 1 1 d U
O35 O 0.0089(15) 0.4008(11) 0.0982(8) 0.043(5) Uani 1 1 d .
O36 O 0.1220(12) 0.3737(9) 0.2320(8) 0.029(4) Uani 1 1 d .
O37 O 0.2140(14) 0.1198(12) 0.3910(8) 0.039(4) Uani 1 1 d .
O38 O 0.0560(13) 0.0640(10) 0.2962(8) 0.031(4) Uani 1 1 d U
O39 O 0.3046(14) 0.2011(13) 0.5174(9) 0.044(5) Uani 1 1 d .
O40 O 0.0422(14) 0.0633(9) 0.1588(8) 0.036(4) Uani 1 1 d .
N1 N 0.4585(16) -0.1508(12) 0.0511(9) 0.028(4) Uani 1 1 d U
N3 N 0.6636(17) -0.0694(15) 0.0773(10) 0.036(5) Uani 1 1 d .
N4 N 0.971(3) 0.218(3) -0.0683(15) 0.092(9) Uani 1 1 d U
N5 N 0.050(2) 0.5488(15) 0.4509(10) 0.054(8) Uani 1 1 d .
N7 N 0.057(2) 0.5987(12) 0.3064(10) 0.043(7) Uani 1 1 d .
N8 N 0.474(2) 0.7970(16) 0.1884(11) 0.054(7) Uani 1 1 d .
N9 N -0.1431(18) 0.4484(13) 0.4041(10) 0.037(5) Uani 1 1 d .
N10 N -0.455(2) 0.2026(15) 0.5782(10) 0.047(6) Uani 1 1 d .
OW1 O -0.016(3) -0.1483(16) 0.3726(14) 0.105(10) Uani 1 1 d .
OW2 O -0.5956(19) 0.1553(15) 0.6556(9) 0.068(7) Uani 1 1 d .
OW3 O -0.1434(13) 0.7592(8) 0.2360(8) 0.032(4) Uani 1 1 d .
OW4 O 0.589(2) 0.514(2) 0.2562(14) 0.112(10) Uani 1 1 d .
OW5 O 0.924(2) 0.7552(17) 0.4646(11) 0.084(8) Uani 1 1 d .
OW6 O 0.6503(14) -0.2524(11) 0.1293(8) 0.040(4) Uani 1 1 d .
OW7 O -0.1418(13) 0.6480(11) 0.3554(7) 0.030(4) Uani 1 1 d .
C1 C 0.471(2) -0.1835(16) -0.0081(13) 0.042(6) Uani 1 1 d U
H1A H 0.5284 -0.2189 -0.0075 0.050 Uiso 1 1 calc R
C2 C 0.403(2) -0.1684(17) -0.0724(13) 0.041(6) Uani 1 1 d U
H2A H 0.4159 -0.1910 -0.1131 0.049 Uiso 1 1 calc R
C3 C 0.318(3) -0.118(2) -0.0704(11) 0.050(8) Uani 1 1 d .
C4 C 0.296(3) -0.0884(18) -0.0060(12) 0.051(9) Uani 1 1 d .
H4A H 0.2370 -0.0565 -0.0031 0.061 Uiso 1 1 calc R
C5 C 0.371(2) -0.1123(17) 0.0511(12) 0.035(6) Uani 1 1 d .
H5A H 0.3574 -0.0991 0.0938 0.042 Uiso 1 1 calc R
C11 C -0.110(2) 0.3744(15) 0.4343(12) 0.037(6) Uani 1 1 d U
H11A H -0.0441 0.3558 0.4333 0.044 Uiso 1 1 calc R
C12 C -0.171(2) 0.3214(13) 0.4684(12) 0.038(7) Uani 1 1 d .
H12A H -0.1459 0.2684 0.4890 0.046 Uiso 1 1 calc R
C13 C -0.267(2) 0.3506(16) 0.4700(11) 0.030(6) Uani 1 1 d .
C14 C -0.339(2) 0.3007(18) 0.5035(12) 0.039(7) Uani 1 1 d .
C15 C -0.339(2) 0.2069(17) 0.5027(15) 0.051(9) Uani 1 1 d .
H15A H -0.2986 0.1751 0.4781 0.062 Uiso 1 1 calc R
C16 C -0.403(3) 0.1641(19) 0.5422(14) 0.050(7) Uani 1 1 d U
H16A H -0.4062 0.1028 0.5407 0.060 Uiso 1 1 calc R
C17 C -0.462(2) 0.298(2) 0.5744(13) 0.051(8) Uani 1 1 d .
H17A H -0.5056 0.3282 0.5970 0.061 Uiso 1 1 calc R
C18 C -0.404(2) 0.342(2) 0.5376(14) 0.050(8) Uani 1 1 d .
H18A H -0.4085 0.4036 0.5355 0.060 Uiso 1 1 calc R
C19 C -0.307(3) 0.4297(16) 0.4368(15) 0.049(8) Uani 1 1 d .
H19A H -0.3729 0.4505 0.4380 0.059 Uiso 1 1 calc R
C20 C -0.242(2) 0.474(2) 0.4024(14) 0.046(7) Uani 1 1 d .
H20A H -0.2667 0.5231 0.3767 0.056 Uiso 1 1 calc R
C21 C 0.760(2) -0.084(2) 0.0865(13) 0.049(7) Uani 1 1 d .
H21A H 0.7847 -0.1351 0.1102 0.059 Uiso 1 1 calc R
C22 C 0.832(3) -0.0288(17) 0.0635(14) 0.046(7) Uani 1 1 d U
H22A H 0.9016 -0.0412 0.0758 0.055 Uiso 1 1 calc R
C23 C 0.798(3) 0.0418(17) 0.0235(12) 0.045(8) Uani 1 1 d .
C24 C 0.859(3) 0.0998(18) -0.0056(15) 0.056(9) Uani 1 1 d .
C25 C 0.944(3) 0.080(2) -0.0271(16) 0.067(8) Uani 1 1 d U
H25A H 0.9636 0.0206 -0.0219 0.080 Uiso 1 1 calc R
C26 C 1.012(3) 0.135(3) -0.0577(17) 0.090(14) Uani 1 1 d U
H26A H 1.0739 0.1168 -0.0683 0.108 Uiso 1 1 calc R
C27 C 0.897(5) 0.245(4) -0.038(3) 0.145(17) Uani 1 1 d U
H27A H 0.8916 0.3059 -0.0323 0.174 Uiso 1 1 calc R
C28 C 0.826(4) 0.191(3) -0.014(2) 0.108(14) Uani 1 1 d U
H28A H 0.7648 0.2113 -0.0040 0.130 Uiso 1 1 calc R
C29 C 0.691(3) 0.057(2) 0.0134(16) 0.065(9) Uani 1 1 d U
H29A H 0.6641 0.1066 -0.0114 0.078 Uiso 1 1 calc R
C30 C 0.625(2) 0.0025(17) 0.0382(14) 0.046(7) Uani 1 1 d .
H30A H 0.5547 0.0142 0.0287 0.055 Uiso 1 1 calc R
C36 C 0.014(2) 0.5625(14) 0.5068(11) 0.027(5) Uani 1 1 d U
H36A H -0.0515 0.5868 0.5024 0.033 Uiso 1 1 calc R
C37 C 0.069(2) 0.5421(14) 0.5707(12) 0.039(7) Uani 1 1 d .
H37A H 0.0418 0.5525 0.6094 0.047 Uiso 1 1 calc R
C38 C 0.167(2) 0.5054(17) 0.5766(11) 0.042(7) Uani 1 1 d .
C39 C 0.210(2) 0.4961(13) 0.5196(12) 0.035(6) Uani 1 1 d .
H39A H 0.2765 0.4746 0.5219 0.042 Uiso 1 1 calc R
C40 C 0.145(2) 0.5222(17) 0.4587(13) 0.041(6) Uani 1 1 d U
H40A H 0.1723 0.5205 0.4194 0.049 Uiso 1 1 calc R
C41 C 0.082(3) 0.5690(17) 0.2493(13) 0.049(8) Uani 1 1 d .
H41A H 0.0415 0.5256 0.2241 0.058 Uiso 1 1 calc R
C42 C 0.166(2) 0.5998(16) 0.2259(12) 0.037(6) Uani 1 1 d U
H42A H 0.1888 0.5703 0.1909 0.044 Uiso 1 1 calc R
C43 C 0.220(2) 0.6791(15) 0.2565(12) 0.035(6) Uani 1 1 d U
C44 C 0.302(2) 0.7184(14) 0.2339(11) 0.032(6) Uani 1 1 d .
C45 C 0.357(3) 0.6730(14) 0.1910(13) 0.047(9) Uani 1 1 d .
H45A H 0.3391 0.6156 0.1770 0.056 Uiso 1 1 calc R
C46 C 0.436(3) 0.7133(18) 0.1707(13) 0.061(10) Uani 1 1 d .
H46A H 0.4691 0.6813 0.1416 0.073 Uiso 1 1 calc R
C47 C 0.426(3) 0.8374(19) 0.2384(12) 0.051(8) Uani 1 1 d .
H47A H 0.4558 0.8876 0.2613 0.062 Uiso 1 1 calc R
C48 C 0.338(2) 0.8028(17) 0.2531(13) 0.041(6) Uani 1 1 d U
H48A H 0.3001 0.8377 0.2771 0.050 Uiso 1 1 calc R
C49 C 0.181(2) 0.7145(15) 0.3103(11) 0.030(5) Uani 1 1 d U
H49A H 0.2124 0.7649 0.3318 0.036 Uiso 1 1 calc R
C50 C 0.097(2) 0.6779(16) 0.3339(12) 0.038(7) Uani 1 1 d .
H50A H 0.0696 0.7066 0.3671 0.045 Uiso 1 1 calc R
C33 C 0.252(2) -0.0810(16) -0.1328(13) 0.039(6) Uani 1 1 d U
C32 C 0.215(3) -0.1388(17) -0.1910(12) 0.049(8) Uani 1 1 d .
H32A H 0.2294 -0.1990 -0.1879 0.058 Uiso 1 1 calc R
C34 C 0.222(2) 0.0058(16) -0.1421(12) 0.035(6) Uani 1 1 d .
H34A H 0.2364 0.0448 -0.1053 0.042 Uiso 1 1 calc R
C31 C 0.1584(19) -0.1026(17) -0.2515(12) 0.033(6) Uani 1 1 d .
H31A H 0.1357 -0.1406 -0.2882 0.040 Uiso 1 1 calc R
N6 N 0.1355(18) -0.0217(14) -0.2600(10) 0.040(5) Uani 1 1 d U
C35 C 0.171(3) 0.0353(18) -0.2055(13) 0.067(11) Uani 1 1 d .
H35A H 0.1601 0.0956 -0.2121 0.081 Uiso 1 1 calc R
C8 C 0.227(2) 0.4770(17) 0.6439(10) 0.033(6) Uani 1 1 d .
C7 C 0.277(2) 0.394(2) 0.6507(11) 0.050(8) Uani 1 1 d .
H7A H 0.2777 0.3624 0.6110 0.060 Uiso 1 1 calc R
C9 C 0.230(2) 0.5152(15) 0.7058(13) 0.038(6) Uani 1 1 d .
H9A H 0.1931 0.5669 0.7070 0.045 Uiso 1 1 calc R
C6 C 0.323(2) 0.3587(18) 0.7113(12) 0.047(8) Uani 1 1 d .
H6A H 0.3508 0.3022 0.7123 0.057 Uiso 1 1 calc R
N2 N 0.3295(18) 0.4038(11) 0.7705(9) 0.034(5) Uani 1 1 d .
C10 C 0.285(2) 0.4824(15) 0.7664(12) 0.030(5) Uani 1 1 d U
H10A H 0.2914 0.5163 0.8060 0.036 Uiso 1 1 calc R

loop_
_atom_site_aniso_label
_atom_site_aniso_U_11
_atom_site_aniso_U_22
_atom_site_aniso_U_33
_atom_site_aniso_U_23
_atom_site_aniso_U_13
_atom_site_aniso_U_12
W1 0.0417(8) 0.0330(5) 0.0334(5) 0.0025(5) 0.0143(5) -0.0021(5)
W2 0.0329(7) 0.0387(5) 0.0379(5) -0.0124(5) 0.0171(5) -0.0039(5)
W3 0.0330(7) 0.0336(5) 0.0317(5) -0.0056(4) 0.0167(5) -0.0039(5)
W4 0.0357(7) 0.0349(5) 0.0277(5) -0.0003(4) 0.0119(5) 0.0037(5)
W5 0.0328(7) 0.0346(5) 0.0300(5) -0.0020(4) 0.0158(5) 0.0035(5)
W6 0.0373(7) 0.0358(5) 0.0311(5) -0.0067(5) 0.0168(5) 0.0025(5)
W7 0.0345(7) 0.0394(5) 0.0338(5) 0.0028(5) 0.0142(5) -0.0046(5)
W8 0.0429(8) 0.0416(6) 0.0261(5) 0.0041(5) 0.0140(5) 0.0074(6)
W9 0.0386(7) 0.0363(5) 0.0368(5) -0.0113(5) 0.0173(5) -0.0078(5)
W10 0.0334(7) 0.0370(5) 0.0345(5) -0.0050(5) 0.0129(5) -0.0054(5)
W11 0.0414(7) 0.0471(6) 0.0227(5) -0.0006(4) 0.0137(5) 0.0095(6)
W12 0.0434(8) 0.0461(6) 0.0232(5) -0.0025(5) 0.0159(5) 0.0017(6)
B1 0.007(4) 0.007(4) 0.007(4) 0.0001(10) 0.0016(12) 0.0000(10)
Ni1 0.033(2) 0.0397(17) 0.0180(13) -0.0010(12) 0.0064(13) 0.0023(15)
Ni2 0.029(2) 0.0389(15) 0.0196(13) 0.0015(13) 0.0064(13) -0.0001(15)
O1 0.066(16) 0.050(11) 0.027(8) -0.020(8) -0.001(9) -0.007(11)
O2 0.038(4) 0.038(4) 0.038(4) -0.0002(10) 0.0082(13) 0.0002(10)
O3 0.050(14) 0.036(9) 0.050(11) -0.026(9) 0.007(10) -0.021(9)
O4 0.024(10) 0.023(7) 0.034(8) 0.022(7) 0.007(7) 0.003(7)
O5 0.068(16) 0.030(8) 0.042(10) 0.018(8) 0.023(10) -0.002(9)
O6 0.050(16) 0.087(15) 0.043(11) -0.007(11) 0.028(10) 0.014(12)
O7 0.040(13) 0.042(9) 0.068(12) 0.007(9) 0.041(11) -0.010(9)
O8 0.039(12) 0.024(8) 0.053(10) -0.025(8) 0.025(9) -0.005(8)
O9 0.059(15) 0.040(10) 0.041(10) 0.000(8) 0.011(10) 0.006(10)
O10 0.035(4) 0.036(4) 0.035(4) 0.0000(10) 0.0078(13) -0.0005(10)
O11 0.065(16) 0.033(9) 0.037(9) 0.017(8) 0.026(10) -0.002(9)
O12 0.036(14) 0.097(16) 0.051(12) -0.001(12) 0.018(10) -0.007(13)
O13 0.061(14) 0.030(8) 0.017(7) -0.011(7) 0.015(8) 0.003(8)
O14 0.028(4) 0.028(4) 0.027(4) -0.0006(10) 0.0061(12) -0.0001(10)
O15 0.032(13) 0.052(11) 0.054(11) -0.016(9) 0.023(10) -0.008(9)
O16 0.037(13) 0.048(10) 0.041(9) -0.004(9) 0.021(9) 0.014(10)
O17 0.022(3) 0.022(3) 0.022(3) 0.0002(10) 0.0047(12) 0.0002(10)
O18 0.029(12) 0.065(11) 0.022(8) 0.002(9) 0.002(7) 0.021(10)
O19 0.059(15) 0.044(10) 0.036(9) 0.000(8) 0.028(10) -0.002(10)
O20 0.054(13) 0.013(7) 0.037(9) 0.011(6) 0.023(9) 0.010(7)
O21 0.020(11) 0.062(11) 0.028(8) -0.001(8) 0.004(7) -0.010(9)
O22 0.030(4) 0.029(4) 0.030(4) -0.0003(10) 0.0064(12) 0.0000(10)
O23 0.035(4) 0.035(4) 0.035(4) -0.0002(10) 0.0074(13) 0.0005(10)
O24 0.043(13) 0.027(8) 0.058(11) 0.005(8) 0.026(10) -0.011(8)
O25 0.034(13) 0.076(13) 0.043(10) -0.011(10) -0.001(9) -0.018(11)
O26 0.031(4) 0.032(4) 0.031(4) 0.0005(10) 0.0069(13) -0.0004(10)
O27 0.071(16) 0.018(7) 0.053(11) -0.014(8) 0.028(11) 0.006(9)
O28 0.038(12) 0.046(10) 0.035(9) -0.023(8) 0.020(9) -0.006(9)
O29 0.028(4) 0.028(4) 0.028(4) -0.0006(10) 0.0061(12) -0.0001(10)
O30 0.046(12) 0.012(6) 0.033(8) 0.002(6) 0.014(8) 0.001(7)
O31 0.023(3) 0.023(3) 0.023(3) -0.0005(10) 0.0052(12) 0.0000(10)
O32 0.053(14) 0.022(7) 0.038(9) -0.006(7) 0.023(9) 0.008(8)
O33 0.035(12) 0.050(10) 0.030(8) -0.017(8) 0.014(8) -0.014(9)
O34 0.027(4) 0.027(4) 0.027(4) 0.0003(10) 0.0062(12) 0.0003(10)
O35 0.057(15) 0.046(10) 0.025(8) -0.026(8) 0.003(8) -0.005(10)
O36 0.012(9) 0.019(7) 0.051(10) -0.001(7) -0.009(7) 0.001(6)
O37 0.020(11) 0.064(11) 0.031(8) 0.017(8) 0.000(8) 0.011(9)
O38 0.031(4) 0.031(4) 0.031(4) 0.0002(10) 0.0071(13) -0.0001(10)
O39 0.018(11) 0.069(13) 0.048(10) -0.011(10) 0.012(8) 0.007(9)
O40 0.050(13) 0.018(7) 0.044(9) -0.022(7) 0.018(9) -0.010(8)
N1 0.028(4) 0.028(4) 0.028(4) -0.0004(10) 0.0060(13) 0.0001(10)
N3 0.012(12) 0.057(13) 0.034(11) -0.007(10) -0.006(9) 0.006(10)
N4 0.10(3) 0.11(3) 0.059(18) 0.041(19) -0.006(16) -0.03(2)
N5 0.06(2) 0.075(18) 0.027(11) 0.019(11) 0.017(12) 0.037(15)
N7 0.073(19) 0.029(10) 0.038(11) 0.024(9) 0.040(12) 0.027(11)
N8 0.08(2) 0.058(14) 0.032(12) 0.008(11) 0.023(13) 0.017(15)
N9 0.034(15) 0.045(12) 0.030(10) -0.008(10) 0.001(10) 0.016(11)
N10 0.059(19) 0.055(14) 0.034(11) -0.005(11) 0.025(12) -0.014(13)
OW1 0.12(3) 0.071(16) 0.13(2) -0.029(17) 0.03(2) -0.024(17)
OW2 0.078(19) 0.086(15) 0.044(11) -0.009(12) 0.020(12) -0.034(14)
OW3 0.029(11) 0.015(7) 0.047(9) 0.016(7) -0.004(8) -0.007(7)
OW4 0.08(2) 0.13(2) 0.12(2) -0.05(2) -0.003(18) -0.01(2)
OW5 0.07(2) 0.12(2) 0.063(14) -0.012(15) 0.017(13) -0.006(17)
OW6 0.035(12) 0.039(9) 0.038(9) -0.008(8) -0.007(8) -0.002(9)
OW7 0.019(10) 0.047(9) 0.026(8) -0.017(8) 0.011(7) -0.008(8)
C1 0.042(6) 0.042(6) 0.042(6) -0.0001(10) 0.0089(17) 0.0001(10)
C2 0.041(6) 0.041(6) 0.041(6) 0.0000(10) 0.0086(16) 0.0000(10)
C3 0.06(2) 0.071(19) 0.014(11) 0.003(13) -0.002(12) 0.002(17)
C4 0.09(3) 0.052(16) 0.023(12) 0.006(12) 0.034(15) -0.014(17)
C5 0.026(16) 0.045(13) 0.027(11) -0.007(11) -0.011(10) 0.004(13)
C11 0.037(6) 0.037(6) 0.037(6) 0.0000(10) 0.0081(16) 0.0001(10)
C12 0.07(2) 0.013(10) 0.041(14) 0.000(10) 0.023(14) 0.015(11)
C13 0.029(16) 0.041(13) 0.022(10) -0.009(10) 0.008(10) -0.020(12)
C14 0.034(18) 0.055(16) 0.031(13) -0.019(12) 0.015(12) 0.006(14)
C15 0.05(2) 0.041(14) 0.08(2) 0.020(15) 0.047(17) 0.030(15)
C16 0.050(7) 0.050(7) 0.050(7) -0.0001(10) 0.0106(18) 0.0000(10)
C17 0.04(2) 0.08(2) 0.035(14) -0.011(15) 0.017(14) -0.008(17)
C18 0.05(2) 0.048(15) 0.055(16) -0.019(15) 0.018(15) 0.001(16)
C19 0.05(2) 0.032(13) 0.067(19) 0.013(14) 0.008(16) 0.008(14)
C20 0.013(16) 0.066(18) 0.058(17) 0.023(15) 0.003(13) 0.006(14)
C21 0.025(18) 0.073(19) 0.044(15) -0.007(15) -0.002(13) 0.006(15)
C22 0.046(7) 0.046(7) 0.046(7) -0.0001(10) 0.0098(17) 0.0001(10)
C23 0.06(2) 0.043(15) 0.028(12) 0.007(11) 0.005(13) 0.002(14)
C24 0.08(3) 0.036(15) 0.053(18) 0.018(14) 0.014(18) 0.006(16)
C25 0.067(8) 0.067(8) 0.067(8) -0.0001(10) 0.014(2) -0.0001(10)
C26 0.05(3) 0.15(4) 0.06(2) 0.00(2) -0.012(18) -0.05(2)
C27 0.145(17) 0.145(17) 0.145(17) 0.0000(10) 0.031(4) -0.0001(10)
C28 0.10(4) 0.09(3) 0.13(4) 0.01(3) 0.01(3) 0.05(2)
C29 0.065(9) 0.065(9) 0.065(9) 0.0002(10) 0.014(2) 0.0001(10)
C30 0.028(18) 0.051(16) 0.062(17) 0.010(14) 0.019(15) 0.024(14)
C36 0.027(5) 0.028(5) 0.028(5) 0.0001(10) 0.0059(14) 0.0000(10)
C37 0.06(2) 0.020(11) 0.035(13) -0.016(10) 0.015(14) -0.007(12)
C38 0.06(2) 0.042(15) 0.014(10) -0.002(10) -0.009(12) 0.006(15)
C39 0.05(2) 0.011(9) 0.041(13) -0.005(10) 0.001(13) 0.004(10)
C40 0.041(6) 0.041(6) 0.041(6) 0.0001(10) 0.0087(16) -0.0001(10)
C41 0.07(2) 0.037(13) 0.040(14) 0.001(13) 0.013(15) -0.016(16)
C42 0.037(6) 0.037(6) 0.037(6) -0.0001(10) 0.0080(16) 0.0001(10)
C43 0.035(6) 0.035(6) 0.035(6) 0.0001(10) 0.0074(16) 0.0000(10)
C44 0.037(17) 0.022(10) 0.038(13) 0.011(10) 0.009(11) -0.009(11)
C45 0.08(3) 0.016(11) 0.056(17) -0.014(11) 0.036(17) -0.019(13)
C46 0.11(3) 0.043(15) 0.042(15) -0.024(14) 0.047(18) -0.034(19)
C47 0.07(3) 0.055(16) 0.030(13) -0.012(14) 0.018(14) -0.014(17)
C48 0.041(6) 0.041(6) 0.041(6) -0.0001(10) 0.0090(17) 0.0000(10)
C49 0.030(5) 0.030(5) 0.030(5) -0.0002(10) 0.0063(15) 0.0000(10)
C50 0.034(19) 0.041(14) 0.040(14) -0.011(12) 0.013(13) -0.015(12)
C33 0.039(6) 0.039(6) 0.039(6) 0.0001(10) 0.0083(16) 0.0000(10)
C32 0.08(3) 0.039(14) 0.031(13) 0.014(11) 0.016(14) -0.013(15)
C34 0.023(16) 0.038(13) 0.034(12) -0.003(11) -0.016(11) 0.004(11)
C31 0.017(14) 0.050(15) 0.030(12) -0.002(11) -0.001(10) 0.011(12)
N6 0.040(5) 0.040(5) 0.039(5) 0.0002(10) 0.0083(15) 0.0001(10)
C35 0.13(4) 0.029(13) 0.032(14) -0.004(12) -0.020(17) 0.005(17)
C8 0.036(18) 0.050(14) 0.013(10) 0.002(10) 0.006(10) -0.003(13)
C7 0.07(2) 0.075(19) 0.010(10) 0.008(12) 0.009(12) -0.002(18)
C9 0.038(18) 0.022(11) 0.056(15) -0.012(12) 0.017(14) 0.015(12)
C6 0.05(2) 0.052(16) 0.038(14) -0.029(13) -0.002(13) 0.007(14)
N2 0.060(17) 0.019(9) 0.024(9) 0.003(8) 0.016(10) 0.007(10)
C10 0.030(5) 0.030(5) 0.030(5) -0.0002(10) 0.0062(15) 0.0001(10)

loop_
_atom_type_symbol
_atom_type_description
_atom_type_scat_dispersion_real
_atom_type_scat_dispersion_imag
_atom_type_scat_source
C C 0.0033 0.0016 'International Tables Vol C Tables 4.2.6.8 and 6.1.1.4'
H H 0.0000 0.0000 'International Tables Vol C Tables 4.2.6.8 and 6.1.1.4'
B B 0.0013 0.0007 'International Tables Vol C Tables 4.2.6.8 and 6.1.1.4'
N N 0.0061 0.0033 'International Tables Vol C Tables 4.2.6.8 and 6.1.1.4'
O O 0.0106 0.0060 'International Tables Vol C Tables 4.2.6.8 and 6.1.1.4'
Ni Ni 0.3393 1.1124 'International Tables Vol C Tables 4.2.6.8 and 6.1.1.4'
W W -0.8490 6.8722 'International Tables Vol C Tables 4.2.6.8 and 6.1.1.4'

loop_
_geom_angle_atom_site_label_1
_geom_angle_atom_site_label_2
_geom_angle_atom_site_label_3
_geom_angle
_geom_angle_site_symmetry_1
_geom_angle_site_symmetry_3
O24 W1 O8 99.2(7) . .
O24 W1 O28 98.7(8) . .
O8 W1 O28 85.8(7) . .
O24 W1 O19 98.6(8) . .
O8 W1 O19 90.4(7) . .
O28 W1 O19 162.7(7) . .
O24 W1 O20 98.9(7) . .
O8 W1 O20 161.8(6) . .
O28 W1 O20 90.2(7) . .
O19 W1 O20 88.2(7) . .
O24 W1 O14 173.0(7) . .
O8 W1 O14 86.5(6) . .
O28 W1 O14 85.8(7) . .
O19 W1 O14 77.1(6) . .
O20 W1 O14 75.5(5) . .
O3 W2 O29 98.8(8) . .
O3 W2 O1 99.2(8) . .
O29 W2 O1 86.6(8) . .
O3 W2 O13 102.4(9) . .
O29 W2 O13 158.8(7) . .
O1 W2 O13 91.6(7) . .
O3 W2 O8 101.4(7) . .
O29 W2 O8 88.2(7) . .
O1 W2 O8 159.3(7) . .
O13 W2 O8 86.1(6) . .
O3 W2 O4 171.3(7) . .
O29 W2 O4 74.0(6) . .
O1 W2 O4 75.9(6) . .
O13 W2 O4 85.1(6) . .
O8 W2 O4 83.4(6) . .
O32 W3 O13 100.7(7) . .
O32 W3 O28 101.8(8) . .
O13 W3 O28 86.3(6) . .
O32 W3 O7 99.0(7) . .
O13 W3 O7 160.3(8) . .
O28 W3 O7 90.2(7) . .
O32 W3 O21 98.3(8) . .
O13 W3 O21 88.5(6) . .
O28 W3 O21 159.9(7) . .
O7 W3 O21 88.1(7) . .
O32 W3 O6 171.0(7) . .
O13 W3 O6 85.0(7) . .
O28 W3 O6 85.4(7) . .
O7 W3 O6 75.4(7) . .
O21 W3 O6 74.8(7) . .
O9 W4 O2 100.7(7) . .
O9 W4 O18 101.4(8) . .
O2 W4 O18 85.7(7) . .
O9 W4 O22 99.6(7) . .
O2 W4 O22 159.7(7) . .
O18 W4 O22 89.6(7) . .
O9 W4 O21 98.5(9) . .
O2 W4 O21 91.4(7) . .
O18 W4 O21 160.1(7) . .
O22 W4 O21 86.3(7) . .
O9 W4 O6 170.4(8) . .
O2 W4 O6 86.1(6) . .
O18 W4 O6 85.8(7) . .
O22 W4 O6 73.8(6) . .
O21 W4 O6 74.4(8) . .
O34 W5 O23 100.2(7) . .
O34 W5 O36 101.0(6) . .
O23 W5 O36 88.1(6) . .
O34 W5 O10 96.6(7) . .
O23 W5 O10 88.6(7) . .
O36 W5 O10 162.4(7) . .
O34 W5 O29 94.6(7) . .
O23 W5 O29 165.1(7) . .
O36 W5 O29 89.3(6) . .
O10 W5 O29 89.6(7) . .
O34 W5 O4 169.9(7) . .
O23 W5 O4 88.0(7) . .
O36 W5 O4 84.9(6) . .
O10 W5 O4 77.7(6) . .
O29 W5 O4 77.2(6) . .
O31 W6 O16 95.2(7) . .
O31 W6 O33 101.9(6) . .
O16 W6 O33 88.5(8) . .
O31 W6 O7 101.1(7) . .
O16 W6 O7 163.5(7) . .
O33 W6 O7 90.1(8) . .
O31 W6 O22 94.2(6) . .
O16 W6 O22 91.0(7) . .
O33 W6 O22 163.9(6) . .
O7 W6 O22 85.9(7) . .
O31 W6 O6 168.5(7) . .
O16 W6 O6 87.5(7) . .
O33 W6 O6 89.3(7) . .
O7 W6 O6 76.1(8) . .
O22 W6 O6 74.6(7) . .
O5 W7 O38 97.6(9) . .
O5 W7 O37 101.0(7) . .
O38 W7 O37 89.4(7) . .
O5 W7 O15 98.2(8) . .
O38 W7 O15 86.4(8) . .
O37 W7 O15 160.7(7) . .
O5 W7 O18 101.5(9) . .
O38 W7 O18 160.9(7) . .
O37 W7 O18 86.5(7) . .
O15 W7 O18 91.3(7) . .
O5 W7 O17 170.1(8) . .
O38 W7 O17 75.3(6) . .
O37 W7 O17 86.1(6) . .
O15 W7 O17 74.6(6) . .
O18 W7 O17 85.8(6) . .
O35 W8 O30 99.7(8) . .
O35 W8 O36 101.5(6) . .
O30 W8 O36 85.0(6) . .
O35 W8 O25 102.8(8) . .
O30 W8 O25 92.9(7) . .
O36 W8 O25 155.6(8) . .
O35 W8 O19 99.2(8) . .
O30 W8 O19 160.3(8) . .
O36 W8 O19 85.9(6) . .
O25 W8 O19 88.2(7) . .
O35 W8 O14 173.5(7) . .
O30 W8 O14 86.1(6) . .
O36 W8 O14 81.8(6) . .
O25 W8 O14 73.8(7) . .
O19 W8 O14 75.3(7) . .
O27 W9 O40 99.1(8) . .
O27 W9 O26 101.1(7) . .
O40 W9 O26 90.3(7) . .
O27 W9 O15 98.4(8) . .
O40 W9 O15 87.7(8) . .
O26 W9 O15 160.5(7) . .
O27 W9 O16 100.9(9) . .
O40 W9 O16 159.9(7) . .
O26 W9 O16 85.8(7) . .
O15 W9 O16 89.4(8) . .
O27 W9 O17 172.6(7) . .
O40 W9 O17 76.7(6) . .
O26 W9 O17 85.1(6) . .
O15 W9 O17 75.5(6) . .
O16 W9 O17 83.4(6) . .
O12 W10 O30 100.4(9) . .
O12 W10 O40 101.2(9) . .
O30 W10 O40 88.7(6) . .
O12 W10 O23 100.7(9) . .
O30 W10 O23 85.2(6) . .
O40 W10 O23 157.9(8) . .
O12 W10 O38 102.7(8) . .
O30 W10 O38 156.8(7) . .
O40 W10 O38 88.5(7) . .
O23 W10 O38 88.7(6) . .
O12 W10 O17 173.6(8) . .
O30 W10 O17 83.7(6) . .
O40 W10 O17 73.8(6) . .
O23 W10 O17 84.4(6) . .
O38 W10 O17 73.4(6) . .
O39 W11 O37 102.9(8) . .
O39 W11 O2 101.6(7) . .
O37 W11 O2 85.5(8) . .
O39 W11 O10 98.6(7) . .
O37 W11 O10 87.8(7) . .
O2 W11 O10 159.7(7) . .
O39 W11 O1 98.1(8) . .
O37 W11 O1 159.0(6) . .
O2 W11 O1 91.4(8) . .
O10 W11 O1 88.0(8) . .
O39 W11 O4 170.7(7) . .
O37 W11 O4 83.6(6) . .
O2 W11 O4 85.5(6) . .
O10 W11 O4 74.7(6) . .
O1 W11 O4 75.5(6) . .
O11 W12 O25 101.0(8) . .
O11 W12 O26 104.1(7) . .
O25 W12 O26 87.9(8) . .
O11 W12 O20 97.9(7) . .
O25 W12 O20 87.6(8) . .
O26 W12 O20 158.1(6) . .
O11 W12 O33 99.7(8) . .
O25 W12 O33 159.3(7) . .
O26 W12 O33 86.9(7) . .
O20 W12 O33 89.7(7) . .
O11 W12 O14 171.8(6) . .
O25 W12 O14 74.9(7) . .
O26 W12 O14 83.1(6) . .
O20 W12 O14 75.0(5) . .
O33 W12 O14 84.5(6) . .
O17 B1 O14 109.9(16) . .
O17 B1 O4 109.1(14) . .
O14 B1 O4 108.7(14) . .
O17 B1 O6 113.0(16) . .
O14 B1 O6 108.9(15) . .
O4 B1 O6 107.1(16) . .
N1 Ni1 N2 168.1(8) . 2_646
N1 Ni1 OW6 96.6(7) . .
N2 Ni1 OW6 95.0(7) 2_646 .
N1 Ni1 N8 85.0(9) . 1_545
N2 Ni1 N8 93.1(9) 2_646 1_545
OW6 Ni1 N8 89.2(8) . 1_545
N1 Ni1 N3 89.1(8) . .
N2 Ni1 N3 93.0(8) 2_646 .
OW6 Ni1 N3 90.3(8) . .
N8 Ni1 N3 173.9(9) 1_545 .
N1 Ni1 O31 86.6(7) . .
N2 Ni1 O31 81.9(7) 2_646 .
OW6 Ni1 O31 174.9(7) . .
N8 Ni1 O31 95.0(8) 1_545 .
N3 Ni1 O31 85.8(7) . .
N6 Ni2 O34 81.5(7) 2 .
N6 Ni2 N9 88.0(8) 2 .
O34 Ni2 N9 87.6(7) . .
N6 Ni2 N5 169.1(8) 2 .
O34 Ni2 N5 88.3(7) . .
N9 Ni2 N5 87.7(9) . .
N6 Ni2 N7 94.9(9) 2 .
O34 Ni2 N7 89.2(6) . .
N9 Ni2 N7 175.3(9) . .
N5 Ni2 N7 88.7(9) . .
N6 Ni2 OW7 95.8(7) 2 .
O34 Ni2 OW7 177.1(6) . .
N9 Ni2 OW7 93.4(7) . .
N5 Ni2 OW7 94.5(7) . .
N7 Ni2 OW7 90.0(6) . .
W2 O1 W11 121.0(8) . .
W4 O2 W11 150.8(11) . .
B1 O4 W5 126.6(13) . .
B1 O4 W11 126.1(10) . .
W5 O4 W11 89.3(5) . .
B1 O4 W2 125.7(11) . .
W5 O4 W2 89.5(5) . .
W11 O4 W2 87.6(5) . .
B1 O6 W6 120.9(13) . .
B1 O6 W3 128.3(14) . .
W6 O6 W3 91.0(7) . .
B1 O6 W4 124.5(11) . .
W6 O6 W4 90.9(7) . .
W3 O6 W4 90.9(8) . .
W6 O7 W3 117.6(8) . .
W1 O8 W2 150.1(9) . .
W11 O10 W5 118.1(8) . .
W3 O13 W2 149.8(10) . .
B1 O14 W1 126.5(13) . .
B1 O14 W8 125.4(12) . .
W1 O14 W8 89.6(5) . .
B1 O14 W12 125.9(11) . .
W1 O14 W12 89.3(5) . .
W8 O14 W12 88.2(5) . .
W7 O15 W9 120.0(9) . .
W6 O16 W9 149.0(10) . .
B1 O17 W9 125.9(10) . .
B1 O17 W7 124.6(11) . .
W9 O17 W7 89.9(5) . .
B1 O17 W10 127.0(11) . .
W9 O17 W10 88.8(5) . .
W7 O17 W10 88.8(5) . .
W4 O18 W7 149.0(11) . .
W1 O19 W8 117.9(9) . .
W12 O20 W1 120.1(7) . .
W4 O21 W3 119.9(9) . .
W4 O22 W6 120.7(8) . .
W5 O23 W10 147.4(9) . .
W12 O25 W8 123.1(10) . .
W12 O26 W9 150.6(10) . .
W1 O28 W3 149.4(8) . .
W2 O29 W5 119.2(7) . .
W10 O30 W8 152.1(10) . .
W6 O31 Ni1 154.3(7) . .
W6 O33 W12 146.7(9) . .
W5 O34 Ni2 159.0(8) . .
W5 O36 W8 149.5(8) . .
W11 O37 W7 149.7(10) . .
W7 O38 W10 122.4(8) . .
W9 O40 W10 120.6(9) . .
C5 N1 C1 117(2) . .
C5 N1 Ni1 116.7(14) . .
C1 N1 Ni1 125.6(19) . .
C21 N3 C30 118(3) . .
C21 N3 Ni1 120.5(19) . .
C30 N3 Ni1 120.3(17) . .
C27 N4 C26 122(4) . .
C40 N5 C36 118(2) . .
C40 N5 Ni2 116.7(17) . .
C36 N5 Ni2 122(2) . .
C41 N7 C50 119(2) . .
C41 N7 Ni2 120.0(19) . .
C50 N7 Ni2 120.7(15) . .
C46 N8 C47 113(2) . .
C46 N8 Ni1 124.1(17) . 1_565
C47 N8 Ni1 122.7(19) . 1_565
C11 N9 C20 119(2) . .
C11 N9 Ni2 121.5(19) . .
C20 N9 Ni2 119.8(17) . .
C16 N10 C17 118(2) . .
N1 C1 C2 125(3) . .
C3 C2 C1 116(2) . .
C2 C3 C4 122(3) . .
C2 C3 C33 123(2) . .
C4 C3 C33 115(3) . .
C5 C4 C3 113(3) . .
N1 C5 C4 127(2) . .
N9 C11 C12 123(3) . .
C13 C12 C11 117(2) . .
C12 C13 C19 122(2) . .
C12 C13 C14 123(2) . .
C19 C13 C14 115(3) . .
C18 C14 C15 118(3) . .
C18 C14 C13 122(3) . .
C15 C14 C13 120(2) . .
C14 C15 C16 116(2) . .
N10 C16 C15 125(3) . .
C18 C17 N10 119(3) . .
C17 C18 C14 122(3) . .
C20 C19 C13 115(3) . .
N9 C20 C19 124(3) . .
N3 C21 C22 125(3) . .
C23 C22 C21 120(3) . .
C22 C23 C24 126(3) . .
C22 C23 C29 114(3) . .
C24 C23 C29 120(3) . .
C25 C24 C23 127(3) . .
C25 C24 C28 116(3) . .
C23 C24 C28 117(3) . .
C24 C25 C26 130(4) . .
N4 C26 C25 109(4) . .
N4 C27 C28 126(6) . .
C27 C28 C24 112(5) . .
C30 C29 C23 124(3) . .
C29 C30 N3 119(3) . .
N5 C36 C37 122(2) . .
C36 C37 C38 118(2) . .
C39 C38 C37 121(2) . .
C39 C38 C8 118(3) . .
C37 C38 C8 121(2) . .
C38 C39 C40 113(3) . .
N5 C40 C39 127(2) . .
N7 C41 C42 123(3) . .
C41 C42 C43 119(2) . .
C49 C43 C44 122(2) . .
C49 C43 C42 115(2) . .
C44 C43 C42 124(2) . .
C48 C44 C43 123(2) . .
C48 C44 C45 115(2) . .
C43 C44 C45 122(2) . .
C46 C45 C44 120(2) . .
C45 C46 N8 127(2) . .
C48 C47 N8 121(3) . .
C47 C48 C44 123(3) . .
C43 C49 C50 123(2) . .
N7 C50 C49 118(2) . .
C34 C33 C32 116(2) . .
C34 C33 C3 126(2) . .
C32 C33 C3 119(2) . .
C31 C32 C33 119(2) . .
C33 C34 C35 120(2) . .
N6 C31 C32 125(2) . .
C31 N6 C35 118(2) . .
C31 N6 Ni2 121.6(18) . 2_545
C35 N6 Ni2 120.8(17) . 2_545
C34 C35 N6 122(2) . .
C9 C8 C7 112(2) . .
C9 C8 C38 128(2) . .
C7 C8 C38 120(2) . .
C6 C7 C8 124(2) . .
C8 C9 C10 124(2) . .
C7 C6 N2 121(3) . .
C10 N2 C6 117(2) . .
C10 N2 Ni1 119.3(16) . 2_656
C6 N2 Ni1 122.6(17) . 2_656
N2 C10 C9 122(2) . .

loop_
_geom_bond_atom_site_label_1
_geom_bond_atom_site_label_2
_geom_bond_distance
_geom_bond_site_symmetry_2
W1 O24 1.764(15) .
W1 O8 1.866(15) .
W1 O28 1.887(19) .
W1 O19 1.90(2) .
W1 O20 1.927(15) .
W1 O14 2.353(15) .
W2 O3 1.693(16) .
W2 O29 1.893(17) .
W2 O1 1.901(17) .
W2 O13 1.908(17) .
W2 O8 1.926(17) .
W2 O4 2.433(15) .
W3 O32 1.67(2) .
W3 O13 1.874(13) .
W3 O28 1.915(18) .
W3 O7 1.934(17) .
W3 O21 1.949(17) .
W3 O6 2.31(2) .
W4 O9 1.729(18) .
W4 O2 1.884(16) .
W4 O18 1.888(19) .
W4 O22 1.888(14) .
W4 O21 1.902(17) .
W4 O6 2.36(2) .
W5 O34 1.757(15) .
W5 O23 1.862(17) .
W5 O36 1.869(15) .
W5 O10 1.937(16) .
W5 O29 1.944(16) .
W5 O4 2.266(15) .
W6 O31 1.717(13) .
W6 O16 1.831(19) .
W6 O33 1.857(18) .
W6 O7 1.912(18) .
W6 O22 1.935(14) .
W6 O6 2.299(17) .
W7 O5 1.679(14) .
W7 O38 1.865(17) .
W7 O37 1.902(18) .
W7 O15 1.905(16) .
W7 O18 1.918(18) .
W7 O17 2.377(13) .
W8 O35 1.694(19) .
W8 O30 1.904(14) .
W8 O36 1.919(15) .
W8 O25 1.926(18) .
W8 O19 1.981(18) .
W8 O14 2.368(17) .
W9 O27 1.696(16) .
W9 O40 1.875(18) .
W9 O26 1.902(14) .
W9 O15 1.930(18) .
W9 O16 1.960(19) .
W9 O17 2.324(13) .
W10 O12 1.74(2) .
W10 O30 1.869(13) .
W10 O40 1.930(14) .
W10 O23 1.931(15) .
W10 O38 1.950(15) .
W10 O17 2.399(16) .
W11 O39 1.739(16) .
W11 O37 1.885(19) .
W11 O2 1.897(17) .
W11 O10 1.900(18) .
W11 O1 1.953(18) .
W11 O4 2.413(13) .
W12 O11 1.753(15) .
W12 O25 1.83(2) .
W12 O26 1.884(15) .
W12 O20 1.913(15) .
W12 O33 1.944(19) .
W12 O14 2.383(14) .
B1 O17 1.51(3) .
B1 O14 1.53(2) .
B1 O4 1.54(2) .
B1 O6 1.60(3) .
Ni1 N1 2.07(2) .
Ni1 N2 2.08(2) 2_646
Ni1 OW6 2.083(17) .
Ni1 N8 2.10(2) 1_545
Ni1 N3 2.12(2) .
Ni1 O31 2.186(14) .
Ni2 N6 2.09(2) 2
Ni2 O34 2.090(15) .
Ni2 N9 2.13(2) .
Ni2 N5 2.14(2) .
Ni2 N7 2.15(2) .
Ni2 OW7 2.235(16) .
N1 C5 1.30(3) .
N1 C1 1.32(3) .
N3 C21 1.27(3) .
N3 C30 1.37(3) .
N4 C27 1.32(6) .
N4 C26 1.37(5) .
N5 C40 1.31(3) .
N5 C36 1.32(3) .
N7 C41 1.33(3) .
N7 C50 1.38(3) .
N8 C46 1.38(3) .
N8 C47 1.42(3) .
N8 Ni1 2.10(2) 1_565
N9 C11 1.30(3) .
N9 C20 1.36(3) .
N10 C16 1.24(3) .
N10 C17 1.45(4) .
C1 C2 1.42(4) .
C2 C3 1.37(4) .
C3 C4 1.45(3) .
C3 C33 1.48(4) .
C4 C5 1.40(4) .
C11 C12 1.41(3) .
C12 C13 1.36(4) .
C13 C19 1.42(3) .
C13 C14 1.49(3) .
C14 C18 1.36(3) .
C14 C15 1.42(4) .
C15 C16 1.44(4) .
C17 C18 1.35(4) .
C19 C20 1.39(4) .
C21 C22 1.42(4) .
C22 C23 1.35(4) .
C23 C24 1.40(4) .
C23 C29 1.41(4) .
C24 C25 1.32(4) .
C24 C28 1.45(4) .
C25 C26 1.46(5) .
C27 C28 1.42(7) .
C29 C30 1.37(4) .
C36 C37 1.36(3) .
C37 C38 1.40(4) .
C38 C39 1.39(3) .
C38 C8 1.48(3) .
C39 C40 1.39(3) .
C41 C42 1.38(4) .
C42 C43 1.46(3) .
C43 C49 1.39(3) .
C43 C44 1.40(3) .
C44 C48 1.39(3) .
C44 C45 1.42(3) .
C45 C46 1.35(4) .
C47 C48 1.38(4) .
C49 C50 1.41(3) .
C33 C34 1.37(3) .
C33 C32 1.45(3) .
C32 C31 1.39(3) .
C34 C35 1.38(3) .
C31 N6 1.26(3) .
N6 C35 1.39(3) .
N6 Ni2 2.09(2) 2_545
C8 C9 1.36(3) .
C8 C7 1.41(4) .
C7 C6 1.35(3) .
C9 C10 1.37(3) .
C6 N2 1.35(3) .
N2 C10 1.32(3) .
N2 Ni1 2.08(2) 2_656
